data_7018355
loop_
_publ_author_name
'Merkens, Carina'
'Englert, Ulli'

_publ_section_title
;
 Ordered bimetallic coordination networks featuring rare earth and silver
 cations.
;
_journal_issue 15
_journal_name_full 'Dalton transactions (Cambridge, England : 2003)'
_journal_page_first 4664
_journal_page_last 4673
_journal_paper_doi 10.1039/c2dt11772j
_journal_volume 41
_journal_year 2012
_chemical_formula_moiety 'C24 H24 Ag N4 O8 Yb, C2 H3 N, H2 O'
_chemical_formula_sum 'C26 H29 Ag N5 O9 Yb'
_chemical_formula_weight 836.45
_chemical_name_common 6b
_chemical_name_systematic
;
?
;
_space_group_IT_number 16
_symmetry_cell_setting orthorhombic
_symmetry_space_group_name_Hall 'P 2 2'
_symmetry_space_group_name_H-M 'P 2 2 2'
_atom_sites_solution_hydrogens geom
_atom_sites_solution_primary patt
_atom_sites_solution_secondary difmap
_audit_creation_method SHELXL-97
_cell_angle_alpha 90.00
_cell_angle_beta 90.00
_cell_angle_gamma 90.00
_cell_formula_units_Z 1
_cell_length_a 7.6835(2)
_cell_length_b 8.6805(2)
_cell_length_c 12.3540(3)
_cell_measurement_reflns_used 7143
_cell_measurement_temperature 100(2)
_cell_measurement_theta_max 65.86
_cell_measurement_theta_min 8.50
_cell_volume 823.97(3)
_computing_cell_refinement 'Bruker SAINT'
_computing_data_collection 'Bruker SMART'
_computing_data_reduction 'Bruker SAINT'
_computing_structure_refinement 'SHELXL-97 (Sheldrick, 1997)'
_computing_structure_solution 'SHELXS-97 (Sheldrick, 1990)'
_diffrn_ambient_temperature 100(2)
_diffrn_measured_fraction_theta_full 0.958
_diffrn_measured_fraction_theta_max 0.955
_diffrn_measurement_device_type 'CCD area detector'
_diffrn_measurement_method 'omega scans'
_diffrn_radiation_monochromator multilayer
_diffrn_radiation_source microsource
_diffrn_radiation_type CuK\a
_diffrn_radiation_wavelength 1.54178
_diffrn_reflns_av_R_equivalents 0.0423
_diffrn_reflns_av_sigmaI/netI 0.0334
_diffrn_reflns_limit_h_max 9
_diffrn_reflns_limit_h_min -8
_diffrn_reflns_limit_k_max 10
_diffrn_reflns_limit_k_min -10
_diffrn_reflns_limit_l_max 14
_diffrn_reflns_limit_l_min -14
_diffrn_reflns_number 9836
_diffrn_reflns_theta_full 66.5
_diffrn_reflns_theta_max 66.33
_diffrn_reflns_theta_min 8.50
_exptl_absorpt_coefficient_mu 10.335
_exptl_absorpt_correction_T_max 0.5760
_exptl_absorpt_correction_T_min 0.1742
_exptl_absorpt_correction_type multi-scan
_exptl_absorpt_process_details SADABS
_exptl_crystal_colour colorless
_exptl_crystal_density_diffrn 1.686
_exptl_crystal_density_method 'not measured'
_exptl_crystal_description plate
_exptl_crystal_F_000 409
_exptl_crystal_size_max 0.26
_exptl_crystal_size_mid 0.23
_exptl_crystal_size_min 0.06
_refine_diff_density_max 1.415
_refine_diff_density_min -1.072
_refine_diff_density_rms 0.128
_refine_ls_abs_structure_details 'Flack H D (1983), Acta Cryst. A39, 876-881'
_refine_ls_abs_structure_Flack 0.04(4)
_refine_ls_extinction_method none
_refine_ls_goodness_of_fit_ref 1.212
_refine_ls_hydrogen_treatment constr
_refine_ls_matrix_type full
_refine_ls_number_parameters 96
_refine_ls_number_reflns 1371
_refine_ls_number_restraints 1
_refine_ls_restrained_S_all 1.211
_refine_ls_R_factor_all 0.0326
_refine_ls_R_factor_gt 0.0322
_refine_ls_shift/su_max 0.000
_refine_ls_shift/su_mean 0.000
_refine_ls_structure_factor_coef Fsqd
_refine_ls_weighting_details 'calc w=1/[\s^2^(Fo^2^)+(0.0273P)^2^+2.8566P] where P=(Fo^2^+2Fc^2^)/3'
_refine_ls_weighting_scheme calc
_refine_ls_wR_factor_gt 0.0848
_refine_ls_wR_factor_ref 0.0855
_reflns_number_gt 1365
_reflns_number_total 1371
_reflns_threshold_expression >2sigma(I)
_cod_data_source_file c2dt11772j.txt
_cod_data_source_block 6b
_cod_original_sg_symbol_H-M P222
_cod_database_code 7018355

loop_
_symmetry_equiv_pos_as_xyz
'x, y, z'
'-x, -y, z'
'-x, y, -z'
'x, -y, -z'

loop_
_atom_site_label
_atom_site_type_symbol
_atom_site_fract_x
_atom_site_fract_y
_atom_site_fract_z
_atom_site_U_iso_or_equiv
_atom_site_adp_type
_atom_site_occupancy
_atom_site_symmetry_multiplicity
_atom_site_calc_flag
_atom_site_refinement_flags
Ag1 Ag 1.0000 0.5000 1.0000 0.0310(2) Uani 1 4 d S
Yb2 Yb 0.5000 0.0000 0.5000 0.01658(19) Uani 1 4 d S
O1 O 0.4156(6) 0.1492(6) 0.6475(4) 0.0307(11) Uani 1 1 d .
O2 O 0.7362(6) 0.1346(5) 0.5575(3) 0.0275(10) Uani 1 1 d .
C1 C 0.7546(11) 0.2958(10) 0.8238(6) 0.0422(19) Uani 1 1 d .
C2 C 0.6768(9) 0.2278(9) 0.7307(5) 0.0321(16) Uani 1 1 d .
C3 C 0.4941(17) 0.2108(8) 0.7262(4) 0.0377(15) Uani 1 1 d .
C4 C 0.7890(9) 0.1920(8) 0.6445(5) 0.0279(15) Uani 1 1 d .
C5 C 0.3859(13) 0.2684(17) 0.8191(8) 0.086(5) Uani 1 1 d .
H5A H 0.3085 0.3506 0.7938 0.129 Uiso 1 1 calc R
H5B H 0.4625 0.3086 0.8759 0.129 Uiso 1 1 calc R
H5C H 0.3161 0.1835 0.8483 0.129 Uiso 1 1 calc R
C6 C 0.9832(16) 0.2215(11) 0.6529(6) 0.054(2) Uani 1 1 d .
H6A H 1.0417 0.1802 0.5887 0.080 Uiso 1 1 calc R
H6B H 1.0290 0.1706 0.7178 0.080 Uiso 1 1 calc R
H6C H 1.0044 0.3326 0.6578 0.080 Uiso 1 1 calc R
N1 N 0.8220(11) 0.3511(10) 0.8974(6) 0.064(2) Uani 1 1 d .
N3 N 0.5000 0.5000 0.5000 0.106(6) Uiso 1 4 d SD
C9 C 0.357(2) 0.5000 0.5000 0.059(5) Uiso 0.50 2 d SPD
C10 C 0.207(4) 0.5000 0.5000 0.087(8) Uiso 0.50 2 d SP
H10A H 0.1644 0.4551 0.5678 0.131 Uiso 0.25 1 d PR
H10B H 0.1644 0.4389 0.4388 0.131 Uiso 0.25 1 d PR
H10C H 0.1644 0.6060 0.4934 0.131 Uiso 0.25 1 d PR
O3 O 0.0000 0.0000 0.0000 0.230(14) Uiso 1 4 d S
H3A H 0.0846 0.0576 0.0000 0.276 Uiso 0.25 1 d PR
H3B H -0.0846 0.0576 0.0000 0.276 Uiso 0.25 1 d PR

loop_
_atom_site_aniso_label
_atom_site_aniso_U_11
_atom_site_aniso_U_22
_atom_site_aniso_U_33
_atom_site_aniso_U_23
_atom_site_aniso_U_13
_atom_site_aniso_U_12
Ag1 0.0280(4) 0.0479(5) 0.0171(4) 0.000 0.000 0.000
Yb2 0.0191(3) 0.0177(3) 0.0130(3) 0.000 0.000 0.000
O1 0.024(2) 0.049(3) 0.020(2) -0.008(2) -0.0016(19) 0.004(2)
O2 0.023(2) 0.038(3) 0.021(2) -0.002(2) -0.0033(19) -0.012(2)
C1 0.036(5) 0.056(5) 0.034(4) -0.009(4) -0.008(4) 0.011(4)
C2 0.031(4) 0.039(4) 0.027(4) -0.005(3) -0.009(3) 0.000(3)
C3 0.035(3) 0.052(4) 0.026(3) -0.013(3) 0.001(5) 0.014(7)
C4 0.030(4) 0.028(4) 0.026(4) 0.000(3) -0.006(3) -0.003(3)
C5 0.033(5) 0.176(13) 0.048(6) -0.065(7) -0.004(4) 0.021(6)
C6 0.034(5) 0.094(6) 0.033(3) -0.010(4) -0.003(5) -0.011(7)
N1 0.054(5) 0.089(6) 0.048(4) -0.035(4) -0.027(4) 0.017(5)

loop_
_atom_type_symbol
_atom_type_description
_atom_type_scat_dispersion_real
_atom_type_scat_dispersion_imag
_atom_type_scat_source
C C 0.0181 0.0091 'International Tables Vol C Tables 4.2.6.8 and 6.1.1.4'
H H 0.0000 0.0000 'International Tables Vol C Tables 4.2.6.8 and 6.1.1.4'
N N 0.0311 0.0180 'International Tables Vol C Tables 4.2.6.8 and 6.1.1.4'
O O 0.0492 0.0322 'International Tables Vol C Tables 4.2.6.8 and 6.1.1.4'
Ag Ag 0.1306 4.2820 'International Tables Vol C Tables 4.2.6.8 and 6.1.1.4'
Yb Yb -7.2108 4.4329 'International Tables Vol C Tables 4.2.6.8 and 6.1.1.4'

loop_
_geom_angle_atom_site_label_1
_geom_angle_atom_site_label_2
_geom_angle_atom_site_label_3
_geom_angle
_geom_angle_site_symmetry_1
_geom_angle_site_symmetry_3
N1 Ag1 N1 105.9(4) 3_757 2_765
N1 Ag1 N1 112.1(5) 3_757 4_567
N1 Ag1 N1 110.5(4) 2_765 4_567
N1 Ag1 N1 110.5(4) 3_757 .
N1 Ag1 N1 112.1(5) 2_765 .
N1 Ag1 N1 105.9(4) 4_567 .
O2 Yb2 O2 143.6(2) . 2_655
O2 Yb2 O2 118.1(2) . 3_656
O2 Yb2 O2 74.0(2) 2_655 3_656
O2 Yb2 O2 74.0(2) . 4_556
O2 Yb2 O2 118.1(2) 2_655 4_556
O2 Yb2 O2 143.6(2) 3_656 4_556
O2 Yb2 O1 138.86(16) . 4_556
O2 Yb2 O1 74.71(15) 2_655 4_556
O2 Yb2 O1 79.57(17) 3_656 4_556
O2 Yb2 O1 72.04(16) 4_556 4_556
O2 Yb2 O1 79.57(17) . 2_655
O2 Yb2 O1 72.04(16) 2_655 2_655
O2 Yb2 O1 138.86(16) 3_656 2_655
O2 Yb2 O1 74.71(15) 4_556 2_655
O1 Yb2 O1 112.4(3) 4_556 2_655
O2 Yb2 O1 74.71(15) . 3_656
O2 Yb2 O1 138.86(16) 2_655 3_656
O2 Yb2 O1 72.04(16) 3_656 3_656
O2 Yb2 O1 79.57(17) 4_556 3_656
O1 Yb2 O1 76.9(2) 4_556 3_656
O1 Yb2 O1 147.7(2) 2_655 3_656
O2 Yb2 O1 72.04(16) . .
O2 Yb2 O1 79.57(17) 2_655 .
O2 Yb2 O1 74.71(15) 3_656 .
O2 Yb2 O1 138.86(16) 4_556 .
O1 Yb2 O1 147.7(2) 4_556 .
O1 Yb2 O1 76.9(2) 2_655 .
O1 Yb2 O1 112.4(3) 3_656 .
C3 O1 Yb2 134.9(6) . .
C4 O2 Yb2 137.0(4) . .
N1 C1 C2 178.0(9) . .
C4 C2 C3 123.9(6) . .
C4 C2 C1 116.5(7) . .
C3 C2 C1 119.5(6) . .
O1 C3 C2 123.3(7) . .
O1 C3 C5 117.7(11) . .
C2 C3 C5 119.0(7) . .
O2 C4 C2 122.6(7) . .
O2 C4 C6 116.4(6) . .
C2 C4 C6 120.9(6) . .
C3 C5 H5A 109.5 . .
C3 C5 H5B 109.5 . .
H5A C5 H5B 109.5 . .
C3 C5 H5C 109.5 . .
H5A C5 H5C 109.5 . .
H5B C5 H5C 109.5 . .
C4 C6 H6A 109.5 . .
C4 C6 H6B 109.5 . .
H6A C6 H6B 109.5 . .
C4 C6 H6C 109.5 . .
H6A C6 H6C 109.5 . .
H6B C6 H6C 109.5 . .
C1 N1 Ag1 161.8(8) . .
C9 N3 C9 180.000(3) . 2_665
N3 C9 C10 180.000(9) . .
C9 C10 H10A 109.5 . .
C9 C10 H10B 109.5 . .
H10A C10 H10B 109.5 . .
C9 C10 H10C 109.5 . .
H10A C10 H10C 109.5 . .
H10B C10 H10C 109.5 . .
H3A O3 H3B 104.9 . .

loop_
_geom_bond_atom_site_label_1
_geom_bond_atom_site_label_2
_geom_bond_distance
_geom_bond_site_symmetry_2
Ag1 N1 2.269(8) 3_757
Ag1 N1 2.269(8) 2_765
Ag1 N1 2.269(8) 4_567
Ag1 N1 2.269(8) .
Yb2 O2 2.272(4) .
Yb2 O2 2.272(4) 2_655
Yb2 O2 2.272(4) 3_656
Yb2 O2 2.272(4) 4_556
Yb2 O1 2.328(5) 4_556
Yb2 O1 2.328(5) 2_655
Yb2 O1 2.328(5) 3_656
Yb2 O1 2.328(5) .
O1 C3 1.263(10) .
O2 C4 1.252(8) .
C1 N1 1.152(10) .
C1 C2 1.424(10) .
C2 C4 1.406(10) .
C2 C3 1.413(14) .
C3 C5 1.502(11) .
C4 C6 1.518(13) .
C5 H5A 0.9800 .
C5 H5B 0.9800 .
C5 H5C 0.9800 .
C6 H6A 0.9800 .
C6 H6B 0.9800 .
C6 H6C 0.9800 .
N3 C9 1.101(16) .
N3 C9 1.101(16) 2_665
C9 C10 1.15(3) .
C10 H10A 0.9800 .
C10 H10B 0.9800 .
C10 H10C 0.9800 .
O3 H3A 0.8203 .
O3 H3B 0.8203 .
